data_7125090
loop_
_publ_author_name
'Bhatt, Prashant M.'
'Batisai, Eustina'
'Smith, Vincent J.'
'Barbour, Leonard J.'

_publ_section_title
;
 Creation of new guest accessible space under gas pressure in a flexible
 MOF: multidimensional insight through combination of in situ techniques.
;
_journal_issue 76
_journal_name_full 'Chemical communications (Cambridge, England)'
_journal_page_first 11374
_journal_page_last 11377
_journal_paper_doi 10.1039/c6cc06709c
_journal_volume 52
_journal_year 2016
_chemical_formula_sum 'C13 H8 N O4 Zn'
_chemical_formula_weight 307.57
_space_group_IT_number 2
_space_group_name_Hall '-P 1'
_space_group_name_H-M_alt 'P -1'
_symmetry_cell_setting triclinic
_symmetry_space_group_name_Hall '-P 1'
_symmetry_space_group_name_H-M 'P -1'
_atom_sites_solution_hydrogens geom
_atom_sites_solution_primary direct
_atom_sites_solution_secondary difmap
_audit_creation_method SHELXL-97
_audit_update_record
;
2015-10-04 deposited with the CCDC.
2016-08-23 downloaded from the CCDC.
;
_cell_angle_alpha 65.314(2)
_cell_angle_beta 86.464(2)
_cell_angle_gamma 76.513(2)
_cell_formula_units_Z 2
_cell_length_a 7.9917(13)
_cell_length_b 9.4227(16)
_cell_length_c 10.5835(17)
_cell_measurement_reflns_used 2398
_cell_measurement_temperature 298(2)
_cell_measurement_theta_max 26.05
_cell_measurement_theta_min 2.44
_cell_volume 703.6(2)
_computing_cell_refinement 'SAINT (Bruker, 2009)'
_computing_data_collection 'SMART (Bruker, 2009)'
_computing_data_reduction SAINT
_computing_molecular_graphics 'X-Seed, Barbour, 2001; Atwood & Barbour, 2003'
_computing_publication_material 'X-Seed, Barbour, 2001; Atwood & Barbour, 2003'
_computing_structure_refinement 'SHELXL-97 (Sheldrick, 2008)'
_computing_structure_solution 'SHELXS-97 (Sheldrick, 2008)'
_diffrn_ambient_temperature 298(2)
_diffrn_measured_fraction_theta_full 0.958
_diffrn_measured_fraction_theta_max 0.958
_diffrn_measurement_device_type 'Bruker APEX-II CCD'
_diffrn_measurement_method 'phi and omega scans'
_diffrn_radiation_monochromator graphite
_diffrn_radiation_source 'fine-focus sealed tube'
_diffrn_radiation_type MoK\a
_diffrn_radiation_wavelength 0.71073
_diffrn_reflns_av_R_equivalents 0.0204
_diffrn_reflns_av_sigmaI/netI 0.0385
_diffrn_reflns_limit_h_max 9
_diffrn_reflns_limit_h_min -9
_diffrn_reflns_limit_k_max 7
_diffrn_reflns_limit_k_min -11
_diffrn_reflns_limit_l_max 12
_diffrn_reflns_limit_l_min -13
_diffrn_reflns_number 4201
_diffrn_reflns_theta_full 26.05
_diffrn_reflns_theta_max 26.05
_diffrn_reflns_theta_min 2.12
_exptl_absorpt_coefficient_mu 1.752
_exptl_absorpt_correction_T_max 0.8872
_exptl_absorpt_correction_T_min 0.7669
_exptl_absorpt_correction_type multi-scan
_exptl_absorpt_process_details 'symmetry-related measurements'
_exptl_crystal_colour Colourless
_exptl_crystal_density_diffrn 1.452
_exptl_crystal_density_method 'not measured'
_exptl_crystal_description block
_exptl_crystal_F_000 310
_exptl_crystal_size_max 0.16
_exptl_crystal_size_mid 0.14
_exptl_crystal_size_min 0.07
_refine_diff_density_max 1.265
_refine_diff_density_min -1.253
_refine_diff_density_rms 0.262
_refine_ls_extinction_method none
_refine_ls_goodness_of_fit_ref 1.251
_refine_ls_hydrogen_treatment constr
_refine_ls_matrix_type full
_refine_ls_number_parameters 164
_refine_ls_number_reflns 2657
_refine_ls_number_restraints 0
_refine_ls_restrained_S_all 1.251
_refine_ls_R_factor_all 0.0730
_refine_ls_R_factor_gt 0.0588
_refine_ls_shift/su_max 0.001
_refine_ls_shift/su_mean 0.000
_refine_ls_structure_factor_coef Fsqd
_refine_ls_weighting_details 'calc w=1/[\s^2^(Fo^2^)+(0.1286P)^2^+1.8860P] where P=(Fo^2^+2Fc^2^)/3'
_refine_ls_weighting_scheme calc
_refine_ls_wR_factor_gt 0.1757
_refine_ls_wR_factor_ref 0.2199
_reflns_number_gt 2383
_reflns_number_total 2657
_reflns_threshold_expression >2sigma(I)
_cod_data_source_file c6cc06709c3.cif
_cod_data_source_block Crystal1_2
_cod_depositor_comments
;
The following automatic conversions were performed:

data item '_symmetry_cell_setting' value 'Triclinic' was changed to
'triclinic' in accordance with the
/home/saulius/struct/COD-crude-data/automatic-downloads/DataCite-retrospective/RSC/depositions/lib/dictionaries/cif_core.dic
dictionary named 'cif_core.dic' version 2.4.2 last updated on
2011-04-26.

Automatic conversion script
Id: cif_fix_values 6909 2019-04-08 15:41:33Z antanas 
;
_cod_original_sg_symbol_H-M P-1
_cod_database_code 7125090

loop_
_symmetry_equiv_pos_as_xyz
'x, y, z'
'-x, -y, -z'

loop_
_atom_site_label
_atom_site_type_symbol
_atom_site_fract_x
_atom_site_fract_y
_atom_site_fract_z
_atom_site_U_iso_or_equiv
_atom_site_adp_type
_atom_site_occupancy
_atom_site_symmetry_multiplicity
_atom_site_calc_flag
_atom_site_refinement_flags
_atom_site_disorder_assembly
_atom_site_disorder_group
Zn1 Zn 0.62966(8) 0.55893(7) 0.54869(7) 0.0214(3) Uani 1 1 d . . .
O1 O 0.4100(6) 0.7091(6) 0.5596(6) 0.0378(12) Uani 1 1 d . . .
N1 N 0.7773(8) 0.5598(7) 0.6982(6) 0.0371(14) Uani 1 1 d . . .
C1 C 0.2604(8) 0.7184(7) 0.5214(7) 0.0283(13) Uani 1 1 d . . .
O2 O 0.7861(6) 0.3813(6) 0.5114(5) 0.0346(11) Uani 1 1 d . . .
C2 C 0.1246(8) 0.8630(8) 0.5119(7) 0.0311(14) Uani 1 1 d . . .
O3 O 0.6613(7) 0.7285(7) 0.3565(5) 0.0430(13) Uani 1 1 d . . .
C3 C -0.0407(9) 0.8858(9) 0.4643(8) 0.0378(16) Uani 1 1 d . . .
H3 H -0.0697 0.8094 0.4411 0.045 Uiso 1 1 calc R . .
O4 O 0.5301(8) 0.3695(7) 0.7062(5) 0.0474(14) Uani 1 1 d . . .
C4 C 0.1645(9) 0.9761(8) 0.5492(8) 0.0365(16) Uani 1 1 d . . .
H4 H 0.2749 0.9601 0.5836 0.044 Uiso 1 1 calc R . .
C5 C 0.4423(10) 0.2685(8) 0.7295(7) 0.0363(16) Uani 1 1 d . . .
C6 C 0.4696(9) 0.1299(9) 0.8698(7) 0.0351(15) Uani 1 1 d . . .
C7 C 0.3926(12) 0.0043(10) 0.9024(8) 0.051(2) Uani 1 1 d . . .
H7 H 0.3180 0.0065 0.8372 0.061 Uiso 1 1 calc R . .
C8 C 0.5767(13) 0.1258(11) 0.9698(9) 0.055(2) Uani 1 1 d . . .
H8 H 0.6281 0.2111 0.9508 0.066 Uiso 1 1 calc R . .
C9 C 0.9317(18) 0.456(2) 0.7387(16) 0.032(4) Uiso 0.56(2) 1 d P A 1
H9 H 0.9820 0.4052 0.6826 0.038 Uiso 0.56(2) 1 calc PR A 1
C10 C 1.0183(19) 0.423(2) 0.8607(17) 0.037(4) Uiso 0.56(2) 1 d P A 1
H10 H 1.1156 0.3392 0.8936 0.044 Uiso 0.56(2) 1 calc PR A 1
C11 C 0.9561(13) 0.5175(12) 0.9337(10) 0.057(2) Uiso 1 1 d . . .
C12 C 0.815(2) 0.645(2) 0.8716(17) 0.047(4) Uiso 0.56(2) 1 d P A 1
H12 H 0.7777 0.7194 0.9091 0.056 Uiso 0.56(2) 1 calc PR A 1
C13 C 0.7313(18) 0.6606(17) 0.7564(15) 0.039(4) Uiso 0.56(2) 1 d P A 1
H13 H 0.6375 0.7466 0.7175 0.047 Uiso 0.56(2) 1 calc PR A 1
C9A C 0.941(2) 0.503(3) 0.719(2) 0.029(4) Uiso 0.44(2) 1 d P A 2
H9A H 1.0018 0.4812 0.6490 0.035 Uiso 0.44(2) 1 calc PR A 2
C10A C 1.034(2) 0.473(2) 0.8351(17) 0.023(4) Uiso 0.44(2) 1 d P A 2
H10A H 1.1504 0.4227 0.8460 0.027 Uiso 0.44(2) 1 calc PR A 2
C12A C 0.768(3) 0.577(2) 0.921(2) 0.044(5) Uiso 0.44(2) 1 d P A 2
H12A H 0.7086 0.6059 0.9887 0.053 Uiso 0.44(2) 1 calc PR A 2
C13A C 0.687(2) 0.589(2) 0.8101(19) 0.036(4) Uiso 0.44(2) 1 d P A 2
H13A H 0.5673 0.6168 0.8045 0.044 Uiso 0.44(2) 1 calc PR A 2

loop_
_atom_site_aniso_label
_atom_site_aniso_U_11
_atom_site_aniso_U_22
_atom_site_aniso_U_33
_atom_site_aniso_U_23
_atom_site_aniso_U_13
_atom_site_aniso_U_12
Zn1 0.0239(4) 0.0194(4) 0.0187(4) -0.0082(3) -0.0097(3) 0.0023(3)
O1 0.029(2) 0.037(3) 0.048(3) -0.026(2) -0.012(2) 0.0104(19)
N1 0.039(3) 0.042(3) 0.034(3) -0.025(3) -0.019(2) 0.008(3)
C1 0.031(3) 0.023(3) 0.029(3) -0.012(3) -0.001(3) 0.000(2)
O2 0.034(2) 0.029(2) 0.045(3) -0.022(2) -0.004(2) 0.0018(19)
C2 0.029(3) 0.028(3) 0.033(3) -0.016(3) -0.006(3) 0.006(2)
O3 0.049(3) 0.042(3) 0.026(3) -0.001(2) -0.010(2) -0.011(2)
C3 0.035(4) 0.031(3) 0.052(4) -0.026(3) -0.008(3) 0.003(3)
O4 0.062(4) 0.037(3) 0.027(3) 0.004(2) 0.004(2) -0.016(3)
C4 0.023(3) 0.033(4) 0.056(5) -0.026(3) -0.015(3) 0.006(3)
C5 0.045(4) 0.026(3) 0.025(3) -0.003(3) 0.000(3) -0.001(3)
C6 0.038(4) 0.035(3) 0.024(3) -0.005(3) -0.008(3) -0.003(3)
C7 0.068(5) 0.045(4) 0.029(4) 0.004(3) -0.021(4) -0.027(4)
C8 0.076(6) 0.049(5) 0.034(4) -0.002(4) -0.016(4) -0.027(4)

loop_
_atom_type_symbol
_atom_type_description
_atom_type_scat_dispersion_real
_atom_type_scat_dispersion_imag
_atom_type_scat_source
C C 0.0033 0.0016 'International Tables Vol C Tables 4.2.6.8 and 6.1.1.4'
H H 0.0000 0.0000 'International Tables Vol C Tables 4.2.6.8 and 6.1.1.4'
N N 0.0061 0.0033 'International Tables Vol C Tables 4.2.6.8 and 6.1.1.4'
O O 0.0106 0.0060 'International Tables Vol C Tables 4.2.6.8 and 6.1.1.4'
Zn Zn 0.2839 1.4301 'International Tables Vol C Tables 4.2.6.8 and 6.1.1.4'

loop_
_geom_angle_atom_site_label_1
_geom_angle_atom_site_label_2
_geom_angle_atom_site_label_3
_geom_angle
_geom_angle_site_symmetry_1
_geom_angle_site_symmetry_3
O2 Zn1 O1 159.0(2) . .
O2 Zn1 N1 98.9(2) . .
O1 Zn1 N1 100.1(2) . .
O2 Zn1 O3 92.7(2) . .
O1 Zn1 O3 88.5(2) . .
N1 Zn1 O3 111.8(3) . .
O2 Zn1 O4 84.6(2) . .
O1 Zn1 O4 86.7(2) . .
N1 Zn1 O4 89.2(2) . .
O3 Zn1 O4 159.0(2) . .
O2 Zn1 Zn1 80.06(14) . 2_666
O1 Zn1 Zn1 78.92(15) . 2_666
N1 Zn1 Zn1 153.1(2) . 2_666
O3 Zn1 Zn1 95.10(16) . 2_666
O4 Zn1 Zn1 63.90(16) . 2_666
C1 O1 Zn1 127.7(4) . .
C9A N1 C13 107.9(11) . .
C9A N1 C9 18.5(9) . .
C13 N1 C9 117.1(10) . .
C9A N1 C13A 115.8(11) . .
C13 N1 C13A 34.3(8) . .
C9 N1 C13A 113.4(10) . .
C9A N1 Zn1 126.0(9) . .
C13 N1 Zn1 122.9(7) . .
C9 N1 Zn1 120.0(7) . .
C13A N1 Zn1 116.3(8) . .
O1 C1 O2 126.2(6) . 2_666
O1 C1 C2 116.9(6) . .
O2 C1 C2 116.9(6) 2_666 .
C1 O2 Zn1 126.2(4) 2_666 .
C3 C2 C4 119.2(6) . .
C3 C2 C1 120.4(6) . .
C4 C2 C1 120.4(6) . .
C5 O3 Zn1 109.1(5) 2_666 .
C2 C3 C4 120.0(6) . 2_576
C2 C3 H3 120.0 . .
C4 C3 H3 120.0 2_576 .
C5 O4 Zn1 145.5(5) . .
C2 C4 C3 120.7(6) . 2_576
C2 C4 H4 119.6 . .
C3 C4 H4 119.6 2_576 .
O4 C5 O3 125.1(6) . 2_666
O4 C5 C6 116.6(7) . .
O3 C5 C6 118.2(6) 2_666 .
C7 C6 C8 118.3(7) . .
C7 C6 C5 121.8(7) . .
C8 C6 C5 120.0(7) . .
C6 C7 C8 121.4(7) . 2_657
C6 C7 H7 119.3 . .
C8 C7 H7 119.3 2_657 .
C7 C8 C6 120.3(8) 2_657 .
C7 C8 H8 119.8 2_657 .
C6 C8 H8 119.8 . .
N1 C9 C10 122.5(13) . .
N1 C9 H9 118.7 . .
C10 C9 H9 118.7 . .
C9 C10 C11 118.6(13) . .
C9 C10 H10 120.7 . .
C11 C10 H10 120.7 . .
C10A C11 C12 108.4(12) . .
C10A C11 C10 20.1(8) . .
C12 C11 C10 116.0(11) . .
C10A C11 C12A 118.3(12) . .
C12 C11 C12A 32.0(9) . .
C10 C11 C12A 114.0(12) . .
C10A C11 C11 123.3(12) . 2_767
C12 C11 C11 124.2(12) . 2_767
C10 C11 C11 119.8(12) . 2_767
C12A C11 C11 117.4(13) . 2_767
C13 C12 C11 120.7(13) . .
C13 C12 H12 119.6 . .
C11 C12 H12 119.6 . .
N1 C13 C12 122.8(12) . .
N1 C13 H13 118.6 . .
C12 C13 H13 118.6 . .
N1 C9A C10A 125.7(15) . .
N1 C9A H9A 117.2 . .
C10A C9A H9A 117.2 . .
C11 C10A C9A 119.5(14) . .
C11 C10A H10A 120.2 . .
C9A C10A H10A 120.2 . .
C13A C12A C11 117.3(16) . .
C13A C12A H12A 121.4 . .
C11 C12A H12A 121.4 . .
C12A C13A N1 122.5(15) . .
C12A C13A H13A 118.7 . .
N1 C13A H13A 118.7 . .

loop_
_geom_bond_atom_site_label_1
_geom_bond_atom_site_label_2
_geom_bond_distance
_geom_bond_site_symmetry_2
Zn1 O2 2.009(4) .
Zn1 O1 2.012(5) .
Zn1 N1 2.035(6) .
Zn1 O3 2.041(5) .
Zn1 O4 2.148(5) .
Zn1 Zn1 2.9805(13) 2_666
O1 C1 1.258(8) .
N1 C9A 1.290(18) .
N1 C13 1.309(15) .
N1 C9 1.346(16) .
N1 C13A 1.439(18) .
C1 O2 1.262(8) 2_666
C1 C2 1.501(8) .
O2 C1 1.262(8) 2_666
C2 C3 1.381(10) .
C2 C4 1.385(9) .
O3 C5 1.255(9) 2_666
C3 C4 1.397(10) 2_576
C3 H3 0.9300 .
O4 C5 1.246(10) .
C4 C3 1.397(10) 2_576
C4 H4 0.9300 .
C5 O3 1.255(9) 2_666
C5 C6 1.498(9) .
C6 C7 1.367(11) .
C6 C8 1.385(11) .
C7 C8 1.381(11) 2_657
C7 H7 0.9300 .
C8 C7 1.381(11) 2_657
C8 H8 0.9300 .
C9 C10 1.38(2) .
C9 H9 0.9300 .
C10 C11 1.401(18) .
C10 H10 0.9300 .
C11 C10A 1.347(18) .
C11 C12 1.393(18) .
C11 C12A 1.47(2) .
C11 C11 1.48(2) 2_767
C12 C13 1.36(2) .
C12 H12 0.9300 .
C13 H13 0.9300 .
C9A C10A 1.36(2) .
C9A H9A 0.9300 .
C10A H10A 0.9300 .
C12A C13A 1.33(3) .
C12A H12A 0.9300 .
C13A H13A 0.9300 .
